data_7043756
loop_
_publ_author_name
'Obeid, Naim M.'
'Klemmer, Lukas'
'Maus, Daniel'
'Zimmer, Michael'
'Jeck, Jonathan'
'Bejan, Iulia'
'White, Andrew J. P.'
'Huch, Volker'
'Jung, Gregor'
'Scheschkewitz, David'

_publ_section_title
;
 (Oligo)aromatic species with one or two conjugated Si[double bond, length
 as m-dash]Si bonds: near-IR emission of anthracenyl-bridged
 tetrasiladiene.
;
_journal_name_full 'Dalton transactions (Cambridge, England : 2003)'
_journal_paper_doi 10.1039/c7dt00397h
_journal_year 2017
_chemical_formula_moiety 'C102 H146 Si4'
_chemical_formula_sum 'C102 H146 Si4'
_chemical_formula_weight 1484.54
_chemical_properties_physical ', Air-sensitive,Moisture-sensitive'
_space_group_crystal_system monoclinic
_space_group_IT_number 15
_space_group_name_Hall '-C 2yc'
_space_group_name_H-M_alt 'C 1 2/c 1'
_symmetry_space_group_name_Hall '-C 2yc'
_symmetry_space_group_name_H-M 'C 1 2/c 1'
_atom_sites_solution_hydrogens difmap
_audit_creation_method SHELXL-2014/6
_audit_update_record
;
2017-01-27 deposited with the CCDC.
2017-03-29 downloaded from the CCDC.
;
_cell_angle_alpha 90
_cell_angle_beta 111.333(7)
_cell_angle_gamma 90
_cell_formula_units_Z 4
_cell_length_a 37.053(5)
_cell_length_b 18.096(2)
_cell_length_c 15.4097(18)
_cell_measurement_reflns_used 1876
_cell_measurement_temperature 122(2)
_cell_measurement_theta_max 21.61
_cell_measurement_theta_min 2.36
_cell_volume 9624(2)
_computing_cell_refinement 'Bruker SAINT'
_computing_data_collection 'Bruker APEX2'
_computing_data_reduction 'Bruker SAINT'
_computing_molecular_graphics 'Bruker SHELXTL'
_computing_publication_material 'Bruker SHELXTL'
_computing_structure_refinement 'SHELXL-2014/6 (Sheldrick, 2014)'
_computing_structure_solution 'SHELXS-97 (Sheldrick 2008)'
_diffrn_ambient_temperature 122(2)
_diffrn_measured_fraction_theta_full 1.000
_diffrn_measured_fraction_theta_max 0.997
_diffrn_measurement_device_type 'Bruker APEX-II CCD'
_diffrn_measurement_method '\f and \w scans'
_diffrn_radiation_type MoK\a
_diffrn_radiation_wavelength 0.71073
_diffrn_reflns_av_R_equivalents 0.0848
_diffrn_reflns_av_unetI/netI 0.0761
_diffrn_reflns_Laue_measured_fraction_full 1.000
_diffrn_reflns_Laue_measured_fraction_max 0.997
_diffrn_reflns_limit_h_max 47
_diffrn_reflns_limit_h_min -46
_diffrn_reflns_limit_k_max 23
_diffrn_reflns_limit_k_min -23
_diffrn_reflns_limit_l_max 14
_diffrn_reflns_limit_l_min -19
_diffrn_reflns_number 73251
_diffrn_reflns_point_group_measured_fraction_full 1.000
_diffrn_reflns_point_group_measured_fraction_max 0.997
_diffrn_reflns_theta_full 25.242
_diffrn_reflns_theta_max 27.150
_diffrn_reflns_theta_min 1.180
_exptl_absorpt_coefficient_mu 0.104
_exptl_absorpt_correction_T_max 0.7455
_exptl_absorpt_correction_T_min 0.6793
_exptl_absorpt_correction_type multi-scan
_exptl_absorpt_process_details 'SADABS 2014/5'
_exptl_crystal_colour orange
_exptl_crystal_density_diffrn 1.025
_exptl_crystal_description needle
_exptl_crystal_F_000 3256
_exptl_crystal_recrystallization_method 'Re-crystallisation from solvent'
_exptl_crystal_size_max 0.671
_exptl_crystal_size_mid 0.231
_exptl_crystal_size_min 0.066
_refine_diff_density_max 0.375
_refine_diff_density_min -0.358
_refine_diff_density_rms 0.051
_refine_ls_extinction_method none
_refine_ls_goodness_of_fit_ref 1.016
_refine_ls_hydrogen_treatment refall
_refine_ls_matrix_type full
_refine_ls_number_parameters 770
_refine_ls_number_reflns 10663
_refine_ls_number_restraints 0
_refine_ls_restrained_S_all 1.016
_refine_ls_R_factor_all 0.1098
_refine_ls_R_factor_gt 0.0521
_refine_ls_shift/su_max 0.002
_refine_ls_shift/su_mean 0.000
_refine_ls_structure_factor_coef Fsqd
_refine_ls_weighting_details 'w=1/[\s^2^(Fo^2^)+(0.0489P)^2^+6.6707P] where P=(Fo^2^+2Fc^2^)/3'
_refine_ls_weighting_scheme calc
_refine_ls_wR_factor_gt 0.1053
_refine_ls_wR_factor_ref 0.1278
_reflns_Friedel_coverage 0.000
_reflns_number_gt 6453
_reflns_number_total 10663
_reflns_threshold_expression 'I > 2\s(I)'
_cod_data_source_file c7dt00397h2.cif
_cod_data_source_block sh3659
_cod_original_cell_volume 9625(2)
_cod_database_code 7043756
_shelx_space_group_comment
; 
The symmetry employed for this shelxl refinement is uniquely defined 
by the following loop, which should always be used as a source of 
symmetry information in preference to the above space-group names. 
They are only intended as comments. 
;
_shelx_estimated_absorpt_t_min 0.933
_shelx_estimated_absorpt_t_max 0.993
_shelxl_version_number 2014/6

loop_
_space_group_symop_operation_xyz
'x, y, z'
'-x, y, -z+1/2'
'x+1/2, y+1/2, z'
'-x+1/2, y+1/2, -z+1/2'
'-x, -y, -z'
'x, -y, z-1/2'
'-x+1/2, -y+1/2, -z'
'x+1/2, -y+1/2, z-1/2'

loop_
_atom_site_label
_atom_site_type_symbol
_atom_site_fract_x
_atom_site_fract_y
_atom_site_fract_z
_atom_site_U_iso_or_equiv
_atom_site_adp_type
_atom_site_occupancy
_atom_site_site_symmetry_order
_atom_site_calc_flag
Si1 Si 0.61538(2) 0.17504(3) 0.72552(4) 0.02533(16) Uani 1 1 d
Si2 Si 0.63041(2) 0.26918(3) 0.66097(4) 0.02300(15) Uani 1 1 d
C1 C 0.57678(6) 0.11391(12) 0.64851(13) 0.0207(5) Uani 1 1 d
C2 C 0.54900(7) 0.14092(14) 0.56638(16) 0.0324(6) Uani 1 1 d
C3 C 0.51987(7) 0.09644(13) 0.50893(16) 0.0302(6) Uani 1 1 d
C4 C 0.51616(5) 0.02311(11) 0.53016(13) 0.0188(4) Uani 1 1 d
C5 C 0.54382(7) -0.00341(14) 0.61155(17) 0.0381(6) Uani 1 1 d
C6 C 0.57331(7) 0.04070(13) 0.66899(17) 0.0335(6) Uani 1 1 d
C7 C 0.63299(6) 0.15569(11) 0.85385(14) 0.0222(5) Uani 1 1 d
C8 C 0.67244(6) 0.14249(11) 0.90676(14) 0.0222(5) Uani 1 1 d
C9 C 0.68458(7) 0.13923(12) 1.00364(15) 0.0239(5) Uani 1 1 d
C10 C 0.65877(6) 0.14553(12) 1.04968(14) 0.0256(5) Uani 1 1 d
C11 C 0.61985(6) 0.15410(13) 0.99659(15) 0.0284(5) Uani 1 1 d
C12 C 0.60628(6) 0.16007(12) 0.89996(14) 0.0259(5) Uani 1 1 d
C13 C 0.70272(6) 0.13038(13) 0.86304(15) 0.0274(5) Uani 1 1 d
C14 C 0.72862(8) 0.19734(17) 0.8740(2) 0.0402(6) Uani 1 1 d
C15 C 0.72718(9) 0.06169(17) 0.9020(2) 0.0406(7) Uani 1 1 d
C16 C 0.67263(7) 0.14498(13) 1.15503(14) 0.0276(5) Uani 1 1 d
C17 C 0.66720(8) 0.22154(16) 1.18947(18) 0.0374(6) Uani 1 1 d
C18 C 0.65245(8) 0.08618(17) 1.19170(18) 0.0384(6) Uani 1 1 d
C19 C 0.56278(6) 0.16826(15) 0.84982(16) 0.0345(6) Uani 1 1 d
C20 C 0.54650(9) 0.2360(2) 0.8813(2) 0.0520(8) Uani 1 1 d
C21 C 0.54228(9) 0.0983(2) 0.8612(2) 0.0523(9) Uani 1 1 d
C22 C 0.66247(6) 0.34829(11) 0.72305(13) 0.0210(5) Uani 1 1 d
C23 C 0.69090(6) 0.37396(11) 0.68868(14) 0.0219(5) Uani 1 1 d
C24 C 0.71353(6) 0.43506(12) 0.72921(14) 0.0238(5) Uani 1 1 d
C25 C 0.70981(6) 0.47207(11) 0.80473(14) 0.0234(5) Uani 1 1 d
C26 C 0.68250(6) 0.44576(12) 0.83872(15) 0.0257(5) Uani 1 1 d
C27 C 0.65878(6) 0.38558(12) 0.80027(14) 0.0227(5) Uani 1 1 d
C28 C 0.69776(6) 0.33745(13) 0.60707(14) 0.0244(5) Uani 1 1 d
C29 C 0.68369(9) 0.38626(16) 0.52044(17) 0.0367(6) Uani 1 1 d
C30 C 0.73998(7) 0.31527(16) 0.6317(2) 0.0357(6) Uani 1 1 d
C31 C 0.73245(7) 0.54185(12) 0.84498(16) 0.0298(5) Uani 1 1 d
C32 C 0.77397(8) 0.54047(16) 0.84988(19) 0.0365(6) Uani 1 1 d
C33 C 0.71071(10) 0.60830(15) 0.7895(2) 0.0450(7) Uani 1 1 d
C34 C 0.62967(7) 0.36480(13) 0.84486(15) 0.0287(5) Uani 1 1 d
C35 C 0.60001(8) 0.42649(16) 0.8328(2) 0.0401(6) Uani 1 1 d
C36 C 0.64960(9) 0.34443(16) 0.94769(17) 0.0374(6) Uani 1 1 d
C37 C 0.60629(6) 0.27836(11) 0.52996(13) 0.0205(5) Uani 1 1 d
C38 C 0.57989(6) 0.33710(11) 0.49530(14) 0.0232(5) Uani 1 1 d
C39 C 0.56210(7) 0.34737(13) 0.39920(15) 0.0275(5) Uani 1 1 d
C40 C 0.56927(6) 0.30040(12) 0.33573(14) 0.0270(5) Uani 1 1 d
C41 C 0.59453(7) 0.24251(12) 0.37055(15) 0.0264(5) Uani 1 1 d
C42 C 0.61369(6) 0.23010(11) 0.46596(14) 0.0221(5) Uani 1 1 d
C43 C 0.56951(7) 0.39003(13) 0.55941(16) 0.0305(5) Uani 1 1 d
C44 C 0.52655(9) 0.3871(2) 0.5439(2) 0.0585(9) Uani 1 1 d
C45 C 0.58271(15) 0.46806(17) 0.5518(3) 0.0650(10) Uani 1 1 d
C46 C 0.55061(8) 0.31496(14) 0.23175(15) 0.0372(6) Uani 1 1 d
C47 C 0.57860(13) 0.3573(2) 0.1988(2) 0.0604(10) Uani 1 1 d
C48 C 0.53730(11) 0.24560(18) 0.17428(19) 0.0491(8) Uani 1 1 d
C49 C 0.64129(7) 0.16484(13) 0.49359(15) 0.0280(5) Uani 1 1 d
C50 C 0.67345(8) 0.17207(16) 0.45343(18) 0.0344(6) Uani 1 1 d
C51 C 0.62059(9) 0.09114(15) 0.4643(2) 0.0412(7) Uani 1 1 d
H1 H 0.5497(7) 0.1926(14) 0.5500(17) 0.048(7) Uiso 1 1 d
H2 H 0.5013(7) 0.1166(13) 0.4545(18) 0.044(7) Uiso 1 1 d
H3 H 0.5427(7) -0.0536(16) 0.6285(18) 0.058(8) Uiso 1 1 d
H4 H 0.5920(8) 0.0200(16) 0.721(2) 0.065(9) Uiso 1 1 d
H5 H 0.7115(7) 0.1322(12) 1.0401(15) 0.032(6) Uiso 1 1 d
H6 H 0.6011(6) 0.1572(12) 1.0265(15) 0.034(6) Uiso 1 1 d
H7 H 0.6883(6) 0.1202(11) 0.7985(15) 0.024(6) Uiso 1 1 d
H8 H 0.7135(7) 0.2434(14) 0.8515(16) 0.040(7) Uiso 1 1 d
H9 H 0.7460(8) 0.1887(14) 0.8422(18) 0.051(8) Uiso 1 1 d
H10 H 0.7437(7) 0.2071(13) 0.9386(18) 0.038(7) Uiso 1 1 d
H11 H 0.7472(7) 0.0552(13) 0.8749(17) 0.044(7) Uiso 1 1 d
H12 H 0.7421(7) 0.0676(15) 0.970(2) 0.056(8) Uiso 1 1 d
H13 H 0.7107(8) 0.0215(15) 0.8953(18) 0.052(9) Uiso 1 1 d
H14 H 0.7013(6) 0.1341(11) 1.1804(14) 0.026(6) Uiso 1 1 d
H15 H 0.6398(8) 0.2358(13) 1.1646(17) 0.042(7) Uiso 1 1 d
H16 H 0.6794(8) 0.2604(16) 1.1671(19) 0.058(9) Uiso 1 1 d
H17 H 0.6769(6) 0.2232(12) 1.2585(17) 0.034(6) Uiso 1 1 d
H18 H 0.6260(7) 0.0985(13) 1.1741(16) 0.040(7) Uiso 1 1 d
H19 H 0.6538(6) 0.0366(14) 1.1681(16) 0.032(7) Uiso 1 1 d
H20 H 0.6649(6) 0.0821(12) 1.2613(17) 0.036(6) Uiso 1 1 d
H21 H 0.5580(6) 0.1736(11) 0.7829(16) 0.028(6) Uiso 1 1 d
H22 H 0.5579(9) 0.2814(17) 0.871(2) 0.064(10) Uiso 1 1 d
H23 H 0.5499(8) 0.2341(16) 0.948(2) 0.066(9) Uiso 1 1 d
H24 H 0.5181(9) 0.2396(15) 0.847(2) 0.064(9) Uiso 1 1 d
H25 H 0.5150(8) 0.1044(14) 0.8322(17) 0.049(8) Uiso 1 1 d
H26 H 0.5498(9) 0.0847(17) 0.932(2) 0.082(10) Uiso 1 1 d
H27 H 0.5518(9) 0.0545(18) 0.841(2) 0.074(12) Uiso 1 1 d
H28 H 0.7327(6) 0.4529(11) 0.7067(14) 0.020(5) Uiso 1 1 d
H29 H 0.6793(6) 0.4736(12) 0.8910(16) 0.034(6) Uiso 1 1 d
H30 H 0.6831(5) 0.2902(11) 0.5938(13) 0.016(5) Uiso 1 1 d
H31 H 0.6548(8) 0.3988(14) 0.4983(17) 0.050(8) Uiso 1 1 d
H32 H 0.6979(7) 0.4337(14) 0.5328(16) 0.039(7) Uiso 1 1 d
H33 H 0.6883(7) 0.3621(13) 0.4701(18) 0.040(7) Uiso 1 1 d
H34 H 0.7485(7) 0.2836(14) 0.6860(18) 0.045(8) Uiso 1 1 d
H35 H 0.7562(6) 0.3596(13) 0.6390(15) 0.033(6) Uiso 1 1 d
H36 H 0.7442(7) 0.2871(14) 0.5806(18) 0.045(7) Uiso 1 1 d
H37 H 0.7324(6) 0.5479(12) 0.9118(16) 0.032(6) Uiso 1 1 d
H38 H 0.7896(7) 0.5005(15) 0.8905(18) 0.049(8) Uiso 1 1 d
H39 H 0.7871(7) 0.5864(14) 0.8745(16) 0.038(7) Uiso 1 1 d
H40 H 0.7762(7) 0.5327(14) 0.7878(19) 0.047(7) Uiso 1 1 d
H41 H 0.7243(8) 0.6544(16) 0.8168(19) 0.061(9) Uiso 1 1 d
H42 H 0.7080(7) 0.6054(13) 0.7193(19) 0.044(7) Uiso 1 1 d
H43 H 0.6826(9) 0.6139(16) 0.787(2) 0.071(10) Uiso 1 1 d
H44 H 0.6162(6) 0.3205(12) 0.8153(14) 0.020(5) Uiso 1 1 d
H45 H 0.6139(7) 0.4708(14) 0.8636(17) 0.043(7) Uiso 1 1 d
H46 H 0.5809(7) 0.4115(13) 0.8584(17) 0.046(7) Uiso 1 1 d
H47 H 0.5872(8) 0.4420(15) 0.766(2) 0.060(9) Uiso 1 1 d
H48 H 0.6641(7) 0.3876(13) 0.9843(16) 0.035(6) Uiso 1 1 d
H49 H 0.6288(8) 0.3274(14) 0.9722(18) 0.055(8) Uiso 1 1 d
H50 H 0.6690(7) 0.3029(14) 0.9539(17) 0.045(7) Uiso 1 1 d
H51 H 0.5436(6) 0.3882(12) 0.3772(15) 0.029(6) Uiso 1 1 d
H52 H 0.6001(6) 0.2077(14) 0.3280(16) 0.041(7) Uiso 1 1 d
H53 H 0.5835(6) 0.3731(12) 0.6191(16) 0.029(6) Uiso 1 1 d
H54 H 0.5216(9) 0.333(2) 0.556(2) 0.082(12) Uiso 1 1 d
H55 H 0.5106(9) 0.4057(18) 0.479(2) 0.086(11) Uiso 1 1 d
H56 H 0.5212(8) 0.4196(16) 0.589(2) 0.068(9) Uiso 1 1 d
H57 H 0.6123(12) 0.471(2) 0.572(3) 0.111(15) Uiso 1 1 d
H58 H 0.5766(8) 0.5002(17) 0.594(2) 0.071(9) Uiso 1 1 d
H59 H 0.5684(9) 0.4876(17) 0.489(2) 0.075(11) Uiso 1 1 d
H60 H 0.5276(7) 0.3479(13) 0.2213(15) 0.036(7) Uiso 1 1 d
H61 H 0.5854(8) 0.4050(17) 0.230(2) 0.067(9) Uiso 1 1 d
H62 H 0.5677(8) 0.3667(15) 0.135(2) 0.062(9) Uiso 1 1 d
H63 H 0.6033(10) 0.3304(19) 0.212(2) 0.084(12) Uiso 1 1 d
H64 H 0.5238(7) 0.2580(13) 0.1112(19) 0.044(7) Uiso 1 1 d
H65 H 0.5206(9) 0.2149(17) 0.195(2) 0.068(10) Uiso 1 1 d
H66 H 0.5597(8) 0.2131(16) 0.1776(19) 0.059(9) Uiso 1 1 d
H67 H 0.6542(6) 0.1657(12) 0.5624(15) 0.028(6) Uiso 1 1 d
H68 H 0.6867(8) 0.2207(17) 0.4674(19) 0.058(9) Uiso 1 1 d
H69 H 0.6628(7) 0.1700(13) 0.3881(18) 0.038(7) Uiso 1 1 d
H70 H 0.6919(7) 0.1276(13) 0.4728(16) 0.038(7) Uiso 1 1 d
H71 H 0.6076(7) 0.0876(13) 0.3962(19) 0.044(7) Uiso 1 1 d
H72 H 0.5996(8) 0.0858(15) 0.4849(19) 0.056(9) Uiso 1 1 d
H73 H 0.6386(7) 0.0482(14) 0.4844(16) 0.042(7) Uiso 1 1 d

loop_
_atom_site_aniso_label
_atom_site_aniso_U_11
_atom_site_aniso_U_22
_atom_site_aniso_U_33
_atom_site_aniso_U_23
_atom_site_aniso_U_13
_atom_site_aniso_U_12
Si1 0.0287(3) 0.0319(4) 0.0131(3) -0.0012(3) 0.0049(2) -0.0133(3)
Si2 0.0299(3) 0.0263(3) 0.0127(3) -0.0026(3) 0.0076(2) -0.0098(3)
C1 0.0196(11) 0.0289(12) 0.0146(10) -0.0023(9) 0.0073(9) -0.0050(9)
C2 0.0327(13) 0.0302(14) 0.0273(13) 0.0079(11) 0.0025(10) -0.0131(11)
C3 0.0283(13) 0.0345(14) 0.0192(12) 0.0077(10) -0.0018(10) -0.0105(10)
C4 0.0175(10) 0.0220(11) 0.0175(10) -0.0053(9) 0.0072(9) 0.0003(8)
C5 0.0352(14) 0.0213(13) 0.0398(15) 0.0021(11) -0.0079(12) -0.0038(11)
C6 0.0315(13) 0.0274(13) 0.0270(13) 0.0020(11) -0.0067(11) -0.0049(11)
C7 0.0269(12) 0.0260(12) 0.0134(10) -0.0016(9) 0.0069(9) -0.0079(9)
C8 0.0257(12) 0.0262(12) 0.0158(10) -0.0023(9) 0.0087(9) -0.0039(9)
C9 0.0245(12) 0.0288(12) 0.0168(11) -0.0017(9) 0.0057(9) -0.0020(10)
C10 0.0287(12) 0.0327(13) 0.0162(11) -0.0017(10) 0.0089(9) -0.0046(10)
C11 0.0239(12) 0.0456(15) 0.0177(11) 0.0008(10) 0.0101(10) -0.0061(10)
C12 0.0236(12) 0.0363(13) 0.0170(11) 0.0002(10) 0.0066(9) -0.0065(10)
C13 0.0293(13) 0.0387(14) 0.0143(11) -0.0014(10) 0.0080(10) 0.0030(10)
C14 0.0350(15) 0.0528(19) 0.0400(17) 0.0024(14) 0.0222(14) -0.0002(14)
C15 0.0475(17) 0.0480(18) 0.0307(15) 0.0006(13) 0.0195(14) 0.0133(15)
C16 0.0254(13) 0.0432(14) 0.0123(10) -0.0013(10) 0.0048(9) -0.0004(11)
C17 0.0409(17) 0.0512(18) 0.0182(13) -0.0040(12) 0.0085(12) -0.0012(13)
C18 0.0410(17) 0.0535(19) 0.0203(14) 0.0023(13) 0.0106(12) -0.0014(14)
C19 0.0229(12) 0.0638(18) 0.0169(12) 0.0044(12) 0.0073(10) -0.0071(12)
C20 0.0300(16) 0.087(3) 0.0366(17) -0.0011(17) 0.0088(13) 0.0084(16)
C21 0.0306(16) 0.088(3) 0.0332(16) 0.0072(17) 0.0054(13) -0.0228(16)
C22 0.0255(11) 0.0232(11) 0.0142(10) -0.0004(9) 0.0071(9) -0.0043(9)
C23 0.0266(12) 0.0240(12) 0.0144(10) 0.0008(9) 0.0066(9) -0.0019(9)
C24 0.0293(12) 0.0241(12) 0.0205(11) 0.0005(10) 0.0120(10) -0.0064(10)
C25 0.0308(12) 0.0213(11) 0.0169(11) -0.0014(9) 0.0073(9) -0.0039(9)
C26 0.0343(13) 0.0253(12) 0.0195(11) -0.0060(10) 0.0121(10) -0.0049(10)
C27 0.0290(12) 0.0254(12) 0.0166(10) -0.0017(9) 0.0117(9) -0.0023(9)
C28 0.0268(12) 0.0305(13) 0.0192(11) -0.0075(10) 0.0122(9) -0.0097(10)
C29 0.0496(18) 0.0450(17) 0.0194(13) -0.0015(12) 0.0170(12) -0.0118(14)
C30 0.0325(14) 0.0439(16) 0.0355(15) -0.0140(14) 0.0182(12) -0.0092(12)
C31 0.0424(14) 0.0251(12) 0.0244(12) -0.0058(10) 0.0152(11) -0.0103(10)
C32 0.0418(16) 0.0356(15) 0.0320(15) -0.0102(13) 0.0131(13) -0.0176(13)
C33 0.060(2) 0.0241(14) 0.0503(19) -0.0011(13) 0.0200(15) -0.0040(14)
C34 0.0363(13) 0.0310(13) 0.0252(12) -0.0081(11) 0.0189(10) -0.0105(11)
C35 0.0406(16) 0.0453(17) 0.0423(17) -0.0096(14) 0.0247(14) -0.0056(14)
C36 0.0506(17) 0.0422(16) 0.0250(13) -0.0055(12) 0.0203(12) -0.0126(14)
C37 0.0244(11) 0.0231(11) 0.0151(10) -0.0012(9) 0.0083(9) -0.0073(9)
C38 0.0288(12) 0.0232(12) 0.0185(11) -0.0032(9) 0.0098(9) -0.0063(9)
C39 0.0322(13) 0.0286(13) 0.0196(11) -0.0015(10) 0.0069(10) 0.0040(11)
C40 0.0333(13) 0.0306(13) 0.0155(11) -0.0003(10) 0.0070(10) 0.0001(10)
C41 0.0352(13) 0.0277(13) 0.0151(11) -0.0038(10) 0.0076(10) -0.0005(10)
C42 0.0273(12) 0.0245(11) 0.0149(10) -0.0029(9) 0.0080(9) -0.0050(9)
C43 0.0368(14) 0.0348(14) 0.0190(12) -0.0050(11) 0.0092(11) 0.0038(11)
C44 0.0493(19) 0.085(3) 0.0465(19) -0.024(2) 0.0241(16) 0.0103(18)
C45 0.119(4) 0.0334(17) 0.057(2) -0.0153(17) 0.049(2) -0.0053(19)
C46 0.0504(16) 0.0406(15) 0.0157(11) 0.0014(11) 0.0062(11) 0.0161(13)
C47 0.109(3) 0.046(2) 0.0260(16) 0.0061(15) 0.0244(18) -0.008(2)
C48 0.066(2) 0.0526(19) 0.0165(14) -0.0018(13) 0.0004(14) 0.0004(17)
C49 0.0375(13) 0.0323(13) 0.0149(11) 0.0009(10) 0.0102(10) 0.0064(10)
C50 0.0416(15) 0.0425(16) 0.0206(13) -0.0008(12) 0.0132(11) 0.0085(13)
C51 0.0569(19) 0.0303(15) 0.0413(17) 0.0018(13) 0.0240(15) 0.0048(13)

loop_
_atom_type_symbol
_atom_type_description
_atom_type_scat_dispersion_real
_atom_type_scat_dispersion_imag
_atom_type_scat_source
C C 0.0033 0.0016 'International Tables Vol C Tables 4.2.6.8 and 6.1.1.4'
H H 0.0000 0.0000 'International Tables Vol C Tables 4.2.6.8 and 6.1.1.4'
Si Si 0.0817 0.0704 'International Tables Vol C Tables 4.2.6.8 and 6.1.1.4'

loop_
_geom_angle_atom_site_label_1
_geom_angle_atom_site_label_2
_geom_angle_atom_site_label_3
_geom_angle
_geom_angle_site_symmetry_3
C1 Si1 C7 117.03(9) .
C1 Si1 Si2 116.52(7) .
C7 Si1 Si2 125.97(7) .
C22 Si2 C37 116.12(9) .
C22 Si2 Si1 126.15(7) .
C37 Si2 Si1 117.53(7) .
C6 C1 C2 116.4(2) .
C6 C1 Si1 122.74(16) .
C2 C1 Si1 120.88(16) .
C3 C2 C1 121.6(2) .
C3 C2 H1 119.0(15) .
C1 C2 H1 119.4(15) .
C2 C3 C4 122.0(2) .
C2 C3 H2 119.5(15) .
C4 C3 H2 118.5(15) .
C5 C4 C3 116.18(19) .
C5 C4 C4 122.4(2) 5_656
C3 C4 C4 121.4(2) 5_656
C6 C5 C4 122.1(2) .
C6 C5 H3 118.6(16) .
C4 C5 H3 119.2(16) .
C1 C6 C5 121.7(2) .
C1 C6 H4 118.9(18) .
C5 C6 H4 119.2(18) .
C8 C7 C12 119.09(18) .
C8 C7 Si1 122.04(15) .
C12 C7 Si1 118.70(16) .
C9 C8 C7 119.24(19) .
C9 C8 C13 117.75(19) .
C7 C8 C13 123.01(18) .
C10 C9 C8 122.0(2) .
C10 C9 H5 118.4(13) .
C8 C9 H5 119.6(13) .
C11 C10 C9 118.10(19) .
C11 C10 C16 120.58(19) .
C9 C10 C16 121.31(19) .
C10 C11 C12 122.3(2) .
C10 C11 H6 120.0(13) .
C12 C11 H6 117.7(13) .
C11 C12 C7 119.10(19) .
C11 C12 C19 117.07(19) .
C7 C12 C19 123.80(19) .
C14 C13 C8 112.0(2) .
C14 C13 C15 110.2(2) .
C8 C13 C15 111.8(2) .
C14 C13 H7 111.2(13) .
C8 C13 H7 105.3(12) .
C15 C13 H7 106.1(13) .
C13 C14 H8 112.1(14) .
C13 C14 H9 109.2(16) .
H8 C14 H9 111(2) .
C13 C14 H10 111.7(14) .
H8 C14 H10 104(2) .
H9 C14 H10 108(2) .
C13 C15 H11 111.3(15) .
C13 C15 H12 110.4(16) .
H11 C15 H12 104(2) .
C13 C15 H13 108.7(17) .
H11 C15 H13 115(2) .
H12 C15 H13 107(2) .
C10 C16 C18 112.44(19) .
C10 C16 C17 109.35(19) .
C18 C16 C17 111.2(2) .
C10 C16 H14 108.4(12) .
C18 C16 H14 108.0(12) .
C17 C16 H14 107.3(12) .
C16 C17 H15 110.6(14) .
C16 C17 H16 113.6(16) .
H15 C17 H16 103(2) .
C16 C17 H17 111.0(13) .
H15 C17 H17 109.3(19) .
H16 C17 H17 109(2) .
C16 C18 H18 109.1(15) .
C16 C18 H19 113.9(13) .
H18 C18 H19 107(2) .
C16 C18 H20 110.6(13) .
H18 C18 H20 110(2) .
H19 C18 H20 105.3(18) .
C21 C19 C12 110.0(2) .
C21 C19 C20 111.2(3) .
C12 C19 C20 112.7(2) .
C21 C19 H21 107.2(12) .
C12 C19 H21 107.2(12) .
C20 C19 H21 108.3(13) .
C19 C20 H22 112.5(18) .
C19 C20 H23 112.8(17) .
H22 C20 H23 108(2) .
C19 C20 H24 110.3(16) .
H22 C20 H24 107(2) .
H23 C20 H24 106(2) .
C19 C21 H25 109.8(16) .
C19 C21 H26 111.1(17) .
H25 C21 H26 110(2) .
C19 C21 H27 113.1(19) .
H25 C21 H27 113(3) .
H26 C21 H27 99(3) .
C27 C22 C23 117.98(18) .
C27 C22 Si2 123.55(15) .
C23 C22 Si2 118.42(15) .
C24 C23 C22 120.06(19) .
C24 C23 C28 117.50(19) .
C22 C23 C28 122.44(18) .
C23 C24 C25 122.1(2) .
C23 C24 H28 120.9(12) .
C25 C24 H28 117.0(12) .
C26 C25 C24 117.4(2) .
C26 C25 C31 120.24(19) .
C24 C25 C31 122.25(19) .
C25 C26 C27 123.0(2) .
C25 C26 H29 117.0(13) .
C27 C26 H29 119.9(13) .
C26 C27 C22 119.47(19) .
C26 C27 C34 116.32(19) .
C22 C27 C34 124.20(19) .
C23 C28 C30 111.96(18) .
C23 C28 C29 111.4(2) .
C30 C28 C29 111.3(2) .
C23 C28 H30 107.5(11) .
C30 C28 H30 105.1(11) .
C29 C28 H30 109.3(11) .
C28 C29 H31 113.8(14) .
C28 C29 H32 110.3(14) .
H31 C29 H32 107(2) .
C28 C29 H33 109.8(14) .
H31 C29 H33 108(2) .
H32 C29 H33 108(2) .
C28 C30 H34 110.7(15) .
C28 C30 H35 110.1(13) .
H34 C30 H35 113(2) .
C28 C30 H36 112.4(14) .
H34 C30 H36 106(2) .
H35 C30 H36 104.1(19) .
C32 C31 C25 114.0(2) .
C32 C31 C33 111.2(2) .
C25 C31 C33 109.1(2) .
C32 C31 H37 108.8(12) .
C25 C31 H37 107.0(12) .
C33 C31 H37 106.4(12) .
C31 C32 H38 113.2(15) .
C31 C32 H39 111.3(14) .
H38 C32 H39 106(2) .
C31 C32 H40 113.0(14) .
H38 C32 H40 106(2) .
H39 C32 H40 107(2) .
C31 C33 H41 110.1(16) .
C31 C33 H42 111.7(13) .
H41 C33 H42 109(2) .
C31 C33 H43 114.7(17) .
H41 C33 H43 107(2) .
H42 C33 H43 104(2) .
C27 C34 C35 111.1(2) .
C27 C34 C36 111.9(2) .
C35 C34 C36 110.9(2) .
C27 C34 H44 108.7(12) .
C35 C34 H44 108.9(12) .
C36 C34 H44 105.1(12) .
C34 C35 H45 108.2(14) .
C34 C35 H46 110.2(15) .
H45 C35 H46 111(2) .
C34 C35 H47 112.1(16) .
H45 C35 H47 104(2) .
H46 C35 H47 111(2) .
C34 C36 H48 110.8(13) .
C34 C36 H49 108.1(15) .
H48 C36 H49 110(2) .
C34 C36 H50 109.5(14) .
H48 C36 H50 107.9(19) .
H49 C36 H50 110(2) .
C38 C37 C42 118.94(18) .
C38 C37 Si2 117.56(15) .
C42 C37 Si2 123.50(16) .
C39 C38 C37 119.74(19) .
C39 C38 C43 118.1(2) .
C37 C38 C43 122.16(19) .
C40 C39 C38 121.8(2) .
C40 C39 H51 120.4(13) .
C38 C39 H51 117.8(13) .
C41 C40 C39 117.8(2) .
C41 C40 C46 121.8(2) .
C39 C40 C46 120.3(2) .
C40 C41 C42 123.0(2) .
C40 C41 H52 120.3(14) .
C42 C41 H52 116.6(14) .
C41 C42 C37 118.7(2) .
C41 C42 C49 116.89(19) .
C37 C42 C49 124.44(18) .
C45 C43 C44 111.7(3) .
C45 C43 C38 111.8(2) .
C44 C43 C38 111.9(2) .
C45 C43 H53 107.7(14) .
C44 C43 H53 108.6(14) .
C38 C43 H53 104.7(14) .
C43 C44 H54 104.7(19) .
C43 C44 H55 109.9(19) .
H54 C44 H55 115(3) .
C43 C44 H56 109.5(17) .
H54 C44 H56 110(3) .
H55 C44 H56 108(2) .
C43 C45 H57 112(2) .
C43 C45 H58 110.5(18) .
H57 C45 H58 105(3) .
C43 C45 H59 109.7(19) .
H57 C45 H59 114(3) .
H58 C45 H59 106(3) .
C48 C46 C47 109.9(2) .
C48 C46 C40 113.6(2) .
C47 C46 C40 109.6(2) .
C48 C46 H60 108.8(13) .
C47 C46 H60 106.9(13) .
C40 C46 H60 107.8(13) .
C46 C47 H61 111.4(17) .
C46 C47 H62 111.2(18) .
H61 C47 H62 107(2) .
C46 C47 H63 112(2) .
H61 C47 H63 106(3) .
H62 C47 H63 108(3) .
C46 C48 H64 110.0(15) .
C46 C48 H65 113.3(18) .
H64 C48 H65 108(2) .
C46 C48 H66 111.7(16) .
H64 C48 H66 108(2) .
H65 C48 H66 105(2) .
C42 C49 C51 112.5(2) .
C42 C49 C50 111.29(19) .
C51 C49 C50 109.7(2) .
C42 C49 H67 107.6(12) .
C51 C49 H67 109.0(12) .
C50 C49 H67 106.6(12) .
C49 C50 H68 112.6(16) .
C49 C50 H69 110.0(14) .
H68 C50 H69 104(2) .
C49 C50 H70 110.4(13) .
H68 C50 H70 114(2) .
H69 C50 H70 104.9(19) .
C49 C51 H71 111.7(14) .
C49 C51 H72 112.2(17) .
H71 C51 H72 102(2) .
C49 C51 H73 112.6(14) .
H71 C51 H73 107(2) .
H72 C51 H73 111(2) .

loop_
_geom_bond_atom_site_label_1
_geom_bond_atom_site_label_2
_geom_bond_distance
_geom_bond_site_symmetry_2
Si1 C1 1.855(2) .
Si1 C7 1.876(2) .
Si1 Si2 2.1460(8) .
Si2 C22 1.884(2) .
Si2 C37 1.895(2) .
C1 C6 1.379(3) .
C1 C2 1.397(3) .
C2 C3 1.379(3) .
C2 H1 0.97(3) .
C3 C4 1.385(3) .
C3 H2 0.94(2) .
C4 C5 1.385(3) .
C4 C4 1.479(4) 5_656
C5 C6 1.382(3) .
C5 H3 0.95(3) .
C6 H4 0.92(3) .
C7 C8 1.411(3) .
C7 C12 1.415(3) .
C8 C9 1.395(3) .
C8 C13 1.520(3) .
C9 C10 1.387(3) .
C9 H5 0.96(2) .
C10 C11 1.384(3) .
C10 C16 1.514(3) .
C11 C12 1.392(3) .
C11 H6 0.96(2) .
C12 C19 1.520(3) .
C13 C14 1.517(4) .
C13 C15 1.527(3) .
C13 H7 0.96(2) .
C14 H8 0.99(3) .
C14 H9 0.95(3) .
C14 H10 0.96(2) .
C15 H11 0.98(3) .
C15 H12 1.00(3) .
C15 H13 0.93(3) .
C16 C18 1.522(3) .
C16 C17 1.523(4) .
C16 H14 1.01(2) .
C17 H15 0.98(3) .
C17 H16 0.96(3) .
C17 H17 0.99(2) .
C18 H18 0.94(2) .
C18 H19 0.98(2) .
C18 H20 1.00(2) .
C19 C21 1.519(4) .
C19 C20 1.521(4) .
C19 H21 0.99(2) .
C20 H22 0.97(3) .
C20 H23 0.98(3) .
C20 H24 1.00(3) .
C21 H25 0.95(3) .
C21 H26 1.05(3) .
C21 H27 0.96(3) .
C22 C27 1.417(3) .
C22 C23 1.419(3) .
C23 C24 1.391(3) .
C23 C28 1.522(3) .
C24 C25 1.392(3) .
C24 H28 0.95(2) .
C25 C26 1.382(3) .
C25 C31 1.518(3) .
C26 C27 1.389(3) .
C26 H29 0.99(2) .
C27 C34 1.522(3) .
C28 C30 1.523(3) .
C28 C29 1.526(3) .
C28 H30 0.99(2) .
C29 H31 1.02(3) .
C29 H32 0.99(3) .
C29 H33 0.96(3) .
C30 H34 0.97(3) .
C30 H35 0.98(2) .
C30 H36 1.00(3) .
C31 C32 1.513(3) .
C31 C33 1.525(4) .
C31 H37 1.04(2) .
C32 H38 0.99(3) .
C32 H39 0.97(3) .
C32 H40 1.00(3) .
C33 H41 0.99(3) .
C33 H42 1.05(3) .
C33 H43 1.03(3) .
C34 C35 1.530(4) .
C34 C36 1.530(3) .
C34 H44 0.97(2) .
C35 H45 0.98(3) .
C35 H46 0.97(3) .
C35 H47 1.01(3) .
C36 H48 1.00(2) .
C36 H49 1.02(3) .
C36 H50 1.02(3) .
C37 C38 1.411(3) .
C37 C42 1.417(3) .
C38 C39 1.397(3) .
C38 C43 1.522(3) .
C39 C40 1.392(3) .
C39 H51 0.98(2) .
C40 C41 1.377(3) .
C40 C46 1.519(3) .
C41 C42 1.399(3) .
C41 H52 0.98(2) .
C42 C49 1.518(3) .
C43 C45 1.513(4) .
C43 C44 1.522(4) .
C43 H53 0.93(2) .
C44 H54 1.02(3) .
C44 H55 1.02(3) .
C44 H56 0.98(3) .
C45 H57 1.03(4) .
C45 H58 0.96(3) .
C45 H59 0.98(3) .
C46 C48 1.512(4) .
C46 C47 1.518(4) .
C46 H60 1.01(2) .
C47 H61 0.98(3) .
C47 H62 0.94(3) .
C47 H63 0.99(3) .
C48 H64 0.94(3) .
C48 H65 0.97(3) .
C48 H66 1.00(3) .
C49 C51 1.523(4) .
C49 C50 1.535(3) .
C49 H67 0.99(2) .
C50 H68 0.99(3) .
C50 H69 0.94(2) .
C50 H70 1.03(2) .
C51 H71 0.99(3) .
C51 H72 0.95(3) .
C51 H73 1.00(3) .
